data_7012711
loop_
_publ_author_name
'P\'erez, Julio'
'Morales, Dolores'
'Riera, V\'ictor'
'Rodr\'iguez, Amor'
'Garc\'ia-Granda, Santiago'

_publ_section_title
;
 Reactivity of the labile complex [MoCl(\h3-allyl)(CO)2(NCMe)2] with
 diphosphanes
;
_journal_issue 8
_journal_name_full 'Dalton Transactions'
_journal_page_first 1641
_journal_paper_doi 10.1039/b300350g
_journal_year 2003
_chemical_formula_moiety 'C35 H32 Cl2 Mo2 O4 P2, C H N'
_chemical_formula_sum 'C36 H33 Cl2 Mo2 N O4 P2'
_chemical_formula_weight 868.35
_space_group_IT_number 14
_symmetry_cell_setting monoclinic
_symmetry_space_group_name_Hall '-P 2ybc'
_symmetry_space_group_name_H-M 'P 1 21/c 1'
_atom_sites_solution_hydrogens geom
_atom_sites_solution_primary direct
_atom_sites_solution_secondary difmap
_audit_creation_method SHELXL-97
_cell_angle_alpha 90.00
_cell_angle_beta 114.96(5)
_cell_angle_gamma 90.00
_cell_formula_units_Z 4
_cell_length_a 14.763(5)
_cell_length_b 15.343(5)
_cell_length_c 17.538(5)
_cell_measurement_reflns_used 6938
_cell_measurement_temperature 293(2)
_cell_measurement_theta_max 69.97
_cell_measurement_theta_min 3.30
_cell_volume 3601(2)
_computing_cell_refinement 'HKL Scalepack (Otwinowski & Minor 1997)'
_computing_data_collection 'Collet (Nonius BV, 1997-2000)'
_computing_data_reduction 'HKL Denzo and Scalepack (Otwinowski & Minor 1997)'
_computing_molecular_graphics 'PLATON (Spek, 2000)'
_computing_publication_material 'SHELXL-97 (Sheldrick, 1997)'
_computing_structure_refinement 'SHELXL-97 (Sheldrick, 1997)'
_computing_structure_solution 'DIRDIF-96 (Beurskens, 1996)'
_diffrn_ambient_temperature 293(2)
_diffrn_detector_area_resol_mean 9
_diffrn_measured_fraction_theta_full 0.989
_diffrn_measured_fraction_theta_max 0.989
_diffrn_measurement_device '95mm CCD camera on \k-goniostat'
_diffrn_measurement_device_type KappaCCD
_diffrn_measurement_method CCD
_diffrn_orient_matrix_type 'by Nonius Collect from scalepack cell'
_diffrn_orient_matrix_UB_11 0.0204518
_diffrn_orient_matrix_UB_12 0.0283964
_diffrn_orient_matrix_UB_13 -0.0416920
_diffrn_orient_matrix_UB_21 -0.0645093
_diffrn_orient_matrix_UB_22 0.0327636
_diffrn_orient_matrix_UB_23 -0.0240206
_diffrn_orient_matrix_UB_31 0.0314986
_diffrn_orient_matrix_UB_32 0.0486624
_diffrn_orient_matrix_UB_33 0.0405016
_diffrn_radiation_monochromator 'horizontally mounted graphite crystal'
_diffrn_radiation_source 'fine-focus sealed tube'
_diffrn_radiation_type CuK\a
_diffrn_radiation_wavelength 1.54180
_diffrn_reflns_av_R_equivalents 0.0000
_diffrn_reflns_av_sigmaI/netI 0.0320
_diffrn_reflns_av_unetI/netI 0.0339
_diffrn_reflns_limit_h_max 16
_diffrn_reflns_limit_h_min -17
_diffrn_reflns_limit_k_max 18
_diffrn_reflns_limit_k_min 0
_diffrn_reflns_limit_l_max 21
_diffrn_reflns_limit_l_min 0
_diffrn_reflns_number 6752
_diffrn_reflns_theta_full 69.97
_diffrn_reflns_theta_max 69.97
_diffrn_reflns_theta_min 3.30
_exptl_absorpt_coefficient_mu 8.229
_exptl_absorpt_correction_T_max 0.150
_exptl_absorpt_correction_T_min 0.085
_exptl_absorpt_correction_type empirical
_exptl_absorpt_process_details 'XABS (Parkin, Moezzi & Hope, 1995)'
_exptl_crystal_colour red
_exptl_crystal_density_diffrn 1.602
_exptl_crystal_density_method 'not measured'
_exptl_crystal_description prism
_exptl_crystal_F_000 1744
_exptl_crystal_size_max 0.33
_exptl_crystal_size_mid 0.28
_exptl_crystal_size_min 0.23
_refine_diff_density_max 1.724
_refine_diff_density_min -1.045
_refine_diff_density_rms 0.092
_refine_ls_extinction_method none
_refine_ls_goodness_of_fit_ref 1.161
_refine_ls_hydrogen_treatment mixed
_refine_ls_matrix_type full
_refine_ls_number_parameters 424
_refine_ls_number_reflns 6752
_refine_ls_number_restraints 0
_refine_ls_restrained_S_all 1.161
_refine_ls_R_factor_all 0.0386
_refine_ls_R_factor_gt 0.0375
_refine_ls_shift/su_max 0.001
_refine_ls_shift/su_mean 0.000
_refine_ls_structure_factor_coef Fsqd
_refine_ls_weighting_details 'calc w=1/[\s^2^(Fo^2^)+(0.0127P)^2^+10.5670P] where P=(Fo^2^+2Fc^2^)/3'
_refine_ls_weighting_scheme calc
_refine_ls_wR_factor_gt 0.0836
_refine_ls_wR_factor_ref 0.0842
_reflns_number_gt 6548
_reflns_number_total 6752
_reflns_threshold_expression >2sigma(I)
_cod_data_source_file b300350g.txt
_cod_data_source_block 7
_cod_original_sg_symbol_H-M P21/c
_cod_database_code 7012711

loop_
_symmetry_equiv_pos_as_xyz
'x, y, z'
'-x, y+1/2, -z+1/2'
'-x, -y, -z'
'x, -y-1/2, z-1/2'

loop_
_atom_site_label
_atom_site_type_symbol
_atom_site_fract_x
_atom_site_fract_y
_atom_site_fract_z
_atom_site_U_iso_or_equiv
_atom_site_adp_type
_atom_site_occupancy
_atom_site_symmetry_multiplicity
_atom_site_calc_flag
_atom_site_refinement_flags
_atom_site_disorder_assembly
_atom_site_disorder_group
Mo1 Mo 0.81336(2) 0.748411(19) 0.225307(17) 0.02432(9) Uani 1 1 d . . .
Mo2 Mo 0.64999(2) 0.89725(2) 0.308342(16) 0.02353(9) Uani 1 1 d . . .
P1 P 0.87052(6) 0.89893(6) 0.20142(5) 0.02107(18) Uani 1 1 d . . .
P2 P 0.74855(6) 1.01619(6) 0.27376(5) 0.01952(18) Uani 1 1 d . . .
Cl2 Cl 0.63920(6) 0.82710(6) 0.16871(5) 0.02658(18) Uani 1 1 d . . .
Cl1 Cl 0.81883(6) 0.81661(6) 0.36160(5) 0.0294(2) Uani 1 1 d . . .
O2 O 0.8477(3) 0.6938(3) 0.0696(2) 0.0701(12) Uani 1 1 d . . .
C21 C 0.6827(3) 1.0811(2) 0.1790(2) 0.0227(7) Uani 1 1 d . . .
C14 C 0.7433(4) 1.0093(3) -0.0682(2) 0.0443(11) Uani 1 1 d . . .
H14 H 0.7183 1.0314 -0.1227 0.053 Uiso 1 1 calc R . .
C11' C 1.0042(3) 0.8959(2) 0.2256(2) 0.0241(7) Uani 1 1 d . . .
C11 C 0.8175(3) 0.9437(2) 0.0947(2) 0.0264(8) Uani 1 1 d . . .
C5 C 0.6831(3) 0.9500(3) 0.4172(2) 0.0359(9) Uani 1 1 d . . .
C3 C 0.9508(3) 0.7097(3) 0.2707(2) 0.0322(9) Uani 1 1 d . . .
C1 C 0.8677(2) 0.9874(2) 0.2702(2) 0.0226(7) Uani 1 1 d . . .
H1A H 0.8928 1.0394 0.2541 0.027 Uiso 1 1 calc R . .
H1B H 0.9147 0.9729 0.3270 0.027 Uiso 1 1 calc R . .
C7 C 0.7376(4) 0.6330(3) 0.2482(4) 0.0602(15) Uani 1 1 d . . .
H7 H 0.6893 0.6445 0.2678 0.072 Uiso 1 1 calc R . .
O4 O 0.4896(2) 1.0420(2) 0.2629(2) 0.0506(8) Uani 1 1 d . . .
C26 C 0.5902(3) 1.0547(2) 0.1181(2) 0.0251(7) Uani 1 1 d . . .
H26 H 0.5608 1.0037 0.1256 0.030 Uiso 1 1 calc R . .
C12 C 0.7343(3) 0.9065(3) 0.0314(2) 0.0303(8) Uani 1 1 d . . .
H12 H 0.7029 0.8592 0.0430 0.036 Uiso 1 1 calc R . .
C4 C 0.5480(3) 0.9870(3) 0.2767(2) 0.0332(9) Uani 1 1 d . . .
C26' C 0.8856(3) 1.1022(3) 0.4208(2) 0.0357(9) Uani 1 1 d . . .
H26' H 0.9346 1.0654 0.4189 0.043 Uiso 1 1 calc R . .
C16' C 1.0777(3) 0.9204(3) 0.3030(2) 0.0284(8) Uani 1 1 d . . .
H16' H 1.0596 0.9443 0.3434 0.034 Uiso 1 1 calc R . .
C7' C 0.5649(4) 0.7773(3) 0.3107(3) 0.0465(11) Uani 1 1 d . . .
H7' H 0.5765 0.7270 0.2866 0.056 Uiso 1 1 calc R . .
C21' C 0.7895(3) 1.0989(2) 0.3572(2) 0.0230(7) Uani 1 1 d . . .
C22 C 0.7254(3) 1.1578(3) 0.1671(2) 0.0291(8) Uani 1 1 d . . .
H22 H 0.7872 1.1758 0.2074 0.035 Uiso 1 1 calc R . .
O5 O 0.7029(3) 0.9830(2) 0.48145(19) 0.0606(10) Uani 1 1 d . . .
O3 O 1.0325(2) 0.6857(2) 0.2940(2) 0.0488(8) Uani 1 1 d . . .
C22' C 0.7187(3) 1.1565(3) 0.3609(2) 0.0300(8) Uani 1 1 d . . .
H22' H 0.6545 1.1566 0.3179 0.036 Uiso 1 1 calc R . .
C6 C 0.7127(4) 0.6296(3) 0.1626(4) 0.0699(18) Uani 1 1 d . . .
H6A H 0.6437 0.6417 0.1250 0.084 Uiso 1 1 calc R . .
H6B H 0.7424 0.5830 0.1434 0.084 Uiso 1 1 calc R . .
C2 C 0.8301(3) 0.7149(3) 0.1248(3) 0.0435(11) Uani 1 1 d . . .
C23' C 0.7424(3) 1.2133(3) 0.4276(2) 0.0357(9) Uani 1 1 d . . .
H23' H 0.6940 1.2511 0.4292 0.043 Uiso 1 1 calc R . .
C13 C 0.6977(3) 0.9404(3) -0.0501(2) 0.0393(10) Uani 1 1 d . . .
H13 H 0.6415 0.9156 -0.0925 0.047 Uiso 1 1 calc R . .
C15' C 1.1778(3) 0.9097(3) 0.3208(3) 0.0382(10) Uani 1 1 d . . .
H15' H 1.2266 0.9267 0.3728 0.046 Uiso 1 1 calc R . .
C25 C 0.5420(3) 1.1047(3) 0.0463(2) 0.0314(9) Uani 1 1 d . . .
H25 H 0.4805 1.0866 0.0054 0.038 Uiso 1 1 calc R . .
C14' C 1.2055(3) 0.8737(3) 0.2614(3) 0.0434(11) Uani 1 1 d . . .
H14' H 1.2727 0.8668 0.2730 0.052 Uiso 1 1 calc R . .
C23 C 0.6762(3) 1.2073(3) 0.0953(2) 0.0343(9) Uani 1 1 d . . .
H23 H 0.7049 1.2586 0.0877 0.041 Uiso 1 1 calc R . .
C13' C 1.1325(3) 0.8483(3) 0.1850(3) 0.0439(11) Uani 1 1 d . . .
H13' H 1.1509 0.8234 0.1452 0.053 Uiso 1 1 calc R . .
C24 C 0.5843(3) 1.1807(3) 0.0349(2) 0.0331(9) Uani 1 1 d . . .
H24 H 0.5513 1.2141 -0.0132 0.040 Uiso 1 1 calc R . .
C15 C 0.8278(4) 1.0466(3) -0.0049(3) 0.0513(12) Uani 1 1 d . . .
H15 H 0.8601 1.0929 -0.0172 0.062 Uiso 1 1 calc R . .
C12' C 1.0326(3) 0.8589(3) 0.1662(2) 0.0357(9) Uani 1 1 d . . .
H12' H 0.9843 0.8415 0.1141 0.043 Uiso 1 1 calc R . .
C25' C 0.9091(3) 1.1602(3) 0.4874(2) 0.0425(11) Uani 1 1 d . . .
H25' H 0.9739 1.1623 0.5295 0.051 Uiso 1 1 calc R . .
C24' C 0.8371(3) 1.2144(3) 0.4915(2) 0.0380(10) Uani 1 1 d . . .
H24' H 0.8524 1.2515 0.5372 0.046 Uiso 1 1 calc R . .
C8 C 0.8353(4) 0.6190(3) 0.3033(3) 0.0502(12) Uani 1 1 d . . .
H8A H 0.8699 0.5715 0.2904 0.060 Uiso 1 1 calc R . .
H8B H 0.8517 0.6251 0.3628 0.060 Uiso 1 1 calc R . .
C16 C 0.8632(4) 1.0143(3) 0.0761(3) 0.0429(11) Uani 1 1 d . . .
H16 H 0.9183 1.0402 0.1186 0.052 Uiso 1 1 calc R . .
C8' C 0.6201(4) 0.7964(3) 0.3969(3) 0.0498(12) Uani 1 1 d . . .
H8'1 H 0.6742 0.7569 0.4290 0.060 Uiso 1 1 calc R . .
H8'2 H 0.5828 0.8172 0.4274 0.060 Uiso 1 1 calc R . .
C6' C 0.4914(3) 0.8382(4) 0.2632(3) 0.0505(12) Uani 1 1 d . . .
H6'1 H 0.4494 0.8611 0.2887 0.061 Uiso 1 1 calc R . .
H6'2 H 0.4557 0.8267 0.2034 0.061 Uiso 1 1 calc R . .
C10 C 0.4510(5) 0.9422(5) 0.4465(5) 0.0670(19) Uani 1 1 d . . .
H10 H 0.4412 0.9837 0.4051 0.080 Uiso 1 1 calc R . .
N10 N 0.4609(4) 0.9006(4) 0.4880(5) 0.079(2) Uani 1 1 d . . .

loop_
_atom_site_aniso_label
_atom_site_aniso_U_11
_atom_site_aniso_U_22
_atom_site_aniso_U_33
_atom_site_aniso_U_23
_atom_site_aniso_U_13
_atom_site_aniso_U_12
Mo1 0.02337(16) 0.02406(16) 0.02052(14) 0.00096(11) 0.00438(12) 0.00170(11)
Mo2 0.01887(15) 0.03204(17) 0.01759(14) 0.00205(11) 0.00567(11) -0.00241(11)
P1 0.0191(4) 0.0265(5) 0.0151(4) -0.0011(3) 0.0048(3) 0.0011(3)
P2 0.0148(4) 0.0259(4) 0.0147(4) -0.0018(3) 0.0031(3) -0.0003(3)
Cl2 0.0215(4) 0.0330(5) 0.0179(4) 0.0009(3) 0.0012(3) -0.0005(3)
Cl1 0.0251(4) 0.0395(5) 0.0169(4) 0.0043(3) 0.0024(3) 0.0029(4)
O2 0.096(3) 0.081(3) 0.0349(17) -0.0172(18) 0.0294(19) 0.022(2)
C21 0.0203(17) 0.031(2) 0.0151(15) -0.0027(14) 0.0062(13) 0.0022(14)
C14 0.065(3) 0.040(2) 0.0228(19) 0.0102(18) 0.014(2) 0.012(2)
C11' 0.0249(18) 0.0253(18) 0.0236(17) 0.0030(14) 0.0116(15) 0.0035(15)
C11 0.0303(19) 0.0286(19) 0.0178(16) -0.0014(14) 0.0077(15) 0.0065(15)
C5 0.039(2) 0.040(2) 0.028(2) 0.0054(18) 0.0141(17) -0.0042(19)
C3 0.035(2) 0.028(2) 0.032(2) 0.0052(16) 0.0123(17) 0.0040(17)
C1 0.0193(16) 0.0294(19) 0.0172(15) -0.0045(14) 0.0059(13) -0.0031(14)
C7 0.050(3) 0.027(2) 0.106(5) 0.008(3) 0.035(3) -0.012(2)
O4 0.0372(17) 0.065(2) 0.0519(19) 0.0077(17) 0.0214(15) 0.0190(17)
C26 0.0216(17) 0.0287(19) 0.0198(16) 0.0007(14) 0.0036(14) -0.0030(15)
C12 0.0262(19) 0.043(2) 0.0195(17) 0.0022(16) 0.0071(15) 0.0016(17)
C4 0.0258(19) 0.048(3) 0.0269(19) 0.0022(17) 0.0124(16) -0.0003(19)
C26' 0.028(2) 0.041(2) 0.0283(19) -0.0094(17) 0.0030(16) 0.0053(17)
C16' 0.0212(18) 0.031(2) 0.0316(19) -0.0009(16) 0.0095(15) 0.0016(15)
C7' 0.050(3) 0.042(3) 0.056(3) -0.004(2) 0.031(2) -0.024(2)
C21' 0.0236(17) 0.0276(19) 0.0161(15) -0.0013(13) 0.0067(14) -0.0016(14)
C22 0.0213(18) 0.039(2) 0.0230(17) 0.0005(16) 0.0051(14) -0.0068(16)
O5 0.092(3) 0.065(2) 0.0284(16) -0.0117(16) 0.0292(17) -0.018(2)
O3 0.0301(16) 0.0484(19) 0.065(2) 0.0167(16) 0.0167(15) 0.0167(14)
C22' 0.0255(19) 0.040(2) 0.0239(18) -0.0045(16) 0.0094(15) 0.0022(16)
C6 0.050(3) 0.036(3) 0.090(4) -0.017(3) -0.004(3) -0.002(2)
C2 0.047(3) 0.039(2) 0.032(2) -0.0045(19) 0.0051(19) 0.009(2)
C23' 0.041(2) 0.038(2) 0.033(2) -0.0065(17) 0.0203(18) 0.0027(19)
C13 0.036(2) 0.056(3) 0.0202(18) 0.0008(18) 0.0062(16) 0.005(2)
C15' 0.024(2) 0.039(2) 0.045(2) 0.0062(19) 0.0072(18) 0.0022(17)
C25 0.0266(19) 0.041(2) 0.0186(17) 0.0000(15) 0.0016(15) -0.0019(17)
C14' 0.034(2) 0.044(3) 0.059(3) 0.012(2) 0.027(2) 0.010(2)
C23 0.035(2) 0.037(2) 0.0279(19) 0.0067(17) 0.0098(17) -0.0072(18)
C13' 0.045(3) 0.053(3) 0.049(3) 0.009(2) 0.035(2) 0.017(2)
C24 0.032(2) 0.041(2) 0.0207(17) 0.0083(16) 0.0058(15) 0.0032(18)
C15 0.083(4) 0.033(2) 0.037(2) 0.0048(19) 0.024(2) -0.008(2)
C12' 0.039(2) 0.043(2) 0.0282(19) 0.0013(17) 0.0174(17) 0.0094(19)
C25' 0.035(2) 0.049(3) 0.026(2) -0.0107(19) -0.0035(17) -0.004(2)
C24' 0.052(3) 0.038(2) 0.0236(19) -0.0091(17) 0.0154(18) -0.006(2)
C8 0.067(3) 0.030(2) 0.061(3) 0.016(2) 0.034(3) 0.006(2)
C16 0.062(3) 0.030(2) 0.027(2) -0.0022(17) 0.010(2) -0.010(2)
C8' 0.062(3) 0.049(3) 0.048(3) 0.015(2) 0.031(2) -0.007(2)
C6' 0.029(2) 0.071(4) 0.051(3) -0.009(2) 0.016(2) -0.017(2)
C10 0.043(3) 0.078(5) 0.097(5) -0.031(4) 0.045(4) 0.002(4)
N10 0.024(2) 0.052(4) 0.139(6) -0.023(3) 0.015(3) 0.004(2)

loop_
_atom_type_symbol
_atom_type_description
_atom_type_scat_dispersion_real
_atom_type_scat_dispersion_imag
_atom_type_scat_source
C C 0.0181 0.0091 'International Tables Vol C Tables 4.2.6.8 and 6.1.1.4'
H H 0.0000 0.0000 'International Tables Vol C Tables 4.2.6.8 and 6.1.1.4'
O O 0.0492 0.0322 'International Tables Vol C Tables 4.2.6.8 and 6.1.1.4'
P P 0.2955 0.4335 'International Tables Vol C Tables 4.2.6.8 and 6.1.1.4'
Cl Cl 0.3639 0.7018 'International Tables Vol C Tables 4.2.6.8 and 6.1.1.4'
Mo Mo -0.0483 2.7339 'International Tables Vol C Tables 4.2.6.8 and 6.1.1.4'
N N 0.0311 0.0180 'International Tables Vol C Tables 4.2.6.8 and 6.1.1.4'

loop_
_geom_angle_atom_site_label_1
_geom_angle_atom_site_label_2
_geom_angle_atom_site_label_3
_geom_angle
_geom_angle_site_symmetry_1
_geom_angle_site_symmetry_3
_geom_angle_publ_flag
C3 Mo1 C2 77.27(18) . . ?
C3 Mo1 C7 101.63(18) . . ?
C2 Mo1 C7 102.7(2) . . ?
C3 Mo1 C6 107.77(19) . . ?
C2 Mo1 C6 70.4(2) . . ?
C7 Mo1 C6 35.6(2) . . ?
C3 Mo1 C8 68.82(17) . . ?
C2 Mo1 C8 105.33(19) . . ?
C7 Mo1 C8 34.76(19) . . ?
C6 Mo1 C8 61.0(2) . . ?
C3 Mo1 P1 89.05(12) . . ?
C2 Mo1 P1 85.02(15) . . ?
C7 Mo1 P1 167.93(15) . . ?
C6 Mo1 P1 145.54(17) . . ?
C8 Mo1 P1 152.13(14) . . ?
C3 Mo1 Cl1 97.24(13) . . ?
C2 Mo1 Cl1 168.13(15) . . ?
C7 Mo1 Cl1 88.68(17) . . ?
C6 Mo1 Cl1 121.49(19) . . ?
C8 Mo1 Cl1 81.99(14) . . ?
P1 Mo1 Cl1 84.37(4) . . ?
C3 Mo1 Cl2 170.52(12) . . ?
C2 Mo1 Cl2 104.90(14) . . ?
C7 Mo1 Cl2 86.99(14) . . ?
C6 Mo1 Cl2 81.53(15) . . ?
C8 Mo1 Cl2 118.67(13) . . ?
P1 Mo1 Cl2 82.00(3) . . ?
Cl1 Mo1 Cl2 78.85(5) . . ?
C5 Mo2 C4 80.09(18) . . ?
C5 Mo2 C7' 103.59(17) . . ?
C4 Mo2 C7' 102.42(18) . . ?
C5 Mo2 C6' 107.35(18) . . ?
C4 Mo2 C6' 68.25(19) . . ?
C7' Mo2 C6' 35.97(18) . . ?
C5 Mo2 C8' 70.42(17) . . ?
C4 Mo2 C8' 108.38(18) . . ?
C7' Mo2 C8' 35.62(17) . . ?
C6' Mo2 C8' 61.72(18) . . ?
C5 Mo2 P2 90.21(13) . . ?
C4 Mo2 P2 82.89(12) . . ?
C7' Mo2 P2 165.82(13) . . ?
C6' Mo2 P2 142.28(13) . . ?
C8' Mo2 P2 154.81(13) . . ?
C5 Mo2 Cl1 92.31(14) . . ?
C4 Mo2 Cl1 163.46(12) . . ?
C7' Mo2 Cl1 93.61(14) . . ?
C6' Mo2 Cl1 128.26(14) . . ?
C8' Mo2 Cl1 82.40(14) . . ?
P2 Mo2 Cl1 82.46(4) . . ?
C5 Mo2 Cl2 169.90(13) . . ?
C4 Mo2 Cl2 106.89(12) . . ?
C7' Mo2 Cl2 82.32(13) . . ?
C6' Mo2 Cl2 82.28(13) . . ?
C8' Mo2 Cl2 113.03(13) . . ?
P2 Mo2 Cl2 83.56(4) . . ?
Cl1 Mo2 Cl2 79.02(5) . . ?
C1 P1 C11 106.06(17) . . ?
C1 P1 C11' 100.85(16) . . ?
C11 P1 C11' 101.53(17) . . ?
C1 P1 Mo1 117.54(12) . . ?
C11 P1 Mo1 118.60(13) . . ?
C11' P1 Mo1 109.68(12) . . ?
C21 P2 C21' 102.64(16) . . ?
C21 P2 C1 104.42(16) . . ?
C21' P2 C1 101.24(16) . . ?
C21 P2 Mo2 117.80(12) . . ?
C21' P2 Mo2 109.43(12) . . ?
C1 P2 Mo2 118.93(12) . . ?
Mo2 Cl2 Mo1 99.91(5) . . ?
Mo2 Cl1 Mo1 102.21(5) . . ?
C26 C21 C22 119.4(3) . . ?
C26 C21 P2 120.8(3) . . ?
C22 C21 P2 119.8(3) . . ?
C13 C14 C15 119.8(4) . . ?
C13 C14 H14 120.1 . . ?
C15 C14 H14 120.1 . . ?
C16' C11' C12' 118.9(3) . . ?
C16' C11' P1 122.7(3) . . ?
C12' C11' P1 118.0(3) . . ?
C12 C11 C16 119.2(3) . . ?
C12 C11 P1 121.2(3) . . ?
C16 C11 P1 119.6(3) . . ?
O5 C5 Mo2 178.7(4) . . ?
O3 C3 Mo1 176.7(4) . . ?
P1 C1 P2 119.30(18) . . ?
P1 C1 H1A 107.5 . . ?
P2 C1 H1A 107.5 . . ?
P1 C1 H1B 107.5 . . ?
P2 C1 H1B 107.5 . . ?
H1A C1 H1B 107.0 . . ?
C8 C7 C6 118.4(6) . . ?
C8 C7 Mo1 78.0(3) . . ?
C6 C7 Mo1 76.0(3) . . ?
C8 C7 H7 120.8 . . ?
C6 C7 H7 120.8 . . ?
Mo1 C7 H7 116.0 . . ?
C25 C26 C21 119.8(3) . . ?
C25 C26 H26 120.1 . . ?
C21 C26 H26 120.1 . . ?
C11 C12 C13 119.8(4) . . ?
C11 C12 H12 120.1 . . ?
C13 C12 H12 120.1 . . ?
O4 C4 Mo2 175.9(3) . . ?
C21' C26' C25' 120.5(4) . . ?
C21' C26' H26' 119.8 . . ?
C25' C26' H26' 119.8 . . ?
C11' C16' C15' 120.5(4) . . ?
C11' C16' H16' 119.8 . . ?
C15' C16' H16' 119.8 . . ?
C6' C7' C8' 116.6(5) . . ?
C6' C7' Mo2 75.0(3) . . ?
C8' C7' Mo2 77.0(3) . . ?
C6' C7' H7' 121.7 . . ?
C8' C7' H7' 121.7 . . ?
Mo2 C7' H7' 117.4 . . ?
C26' C21' C22' 118.2(3) . . ?
C26' C21' P2 123.2(3) . . ?
C22' C21' P2 118.4(3) . . ?
C23 C22 C21 120.2(3) . . ?
C23 C22 H22 119.9 . . ?
C21 C22 H22 119.9 . . ?
C23' C22' C21' 121.0(4) . . ?
C23' C22' H22' 119.5 . . ?
C21' C22' H22' 119.5 . . ?
C7 C6 Mo1 68.4(3) . . ?
C7 C6 H6A 116.8 . . ?
Mo1 C6 H6A 116.8 . . ?
C7 C6 H6B 116.8 . . ?
Mo1 C6 H6B 116.8 . . ?
H6A C6 H6B 113.8 . . ?
O2 C2 Mo1 174.7(4) . . ?
C24' C23' C22' 120.4(4) . . ?
C24' C23' H23' 119.8 . . ?
C22' C23' H23' 119.8 . . ?
C14 C13 C12 120.8(4) . . ?
C14 C13 H13 119.6 . . ?
C12 C13 H13 119.6 . . ?
C14' C15' C16' 120.3(4) . . ?
C14' C15' H15' 119.9 . . ?
C16' C15' H15' 119.9 . . ?
C24 C25 C26 120.6(3) . . ?
C24 C25 H25 119.7 . . ?
C26 C25 H25 119.7 . . ?
C13' C14' C15' 119.2(4) . . ?
C13' C14' H14' 120.4 . . ?
C15' C14' H14' 120.4 . . ?
C24 C23 C22 120.2(4) . . ?
C24 C23 H23 119.9 . . ?
C22 C23 H23 119.9 . . ?
C14' C13' C12' 121.3(4) . . ?
C14' C13' H13' 119.4 . . ?
C12' C13' H13' 119.4 . . ?
C25 C24 C23 119.8(3) . . ?
C25 C24 H24 120.1 . . ?
C23 C24 H24 120.1 . . ?
C16 C15 C14 119.6(4) . . ?
C16 C15 H15 120.2 . . ?
C14 C15 H15 120.2 . . ?
C13' C12' C11' 119.8(4) . . ?
C13' C12' H12' 120.1 . . ?
C11' C12' H12' 120.1 . . ?
C24' C25' C26' 120.4(4) . . ?
C24' C25' H25' 119.8 . . ?
C26' C25' H25' 119.8 . . ?
C23' C24' C25' 119.5(4) . . ?
C23' C24' H24' 120.3 . . ?
C25' C24' H24' 120.3 . . ?
C7 C8 Mo1 67.2(3) . . ?
C7 C8 H8A 117.0 . . ?
Mo1 C8 H8A 117.0 . . ?
C7 C8 H8B 117.0 . . ?
Mo1 C8 H8B 117.0 . . ?
H8A C8 H8B 114.0 . . ?
C15 C16 C11 120.8(4) . . ?
C15 C16 H16 119.6 . . ?
C11 C16 H16 119.6 . . ?
C7' C8' Mo2 67.4(2) . . ?
C7' C8' H8'1 117.0 . . ?
Mo2 C8' H8'1 117.0 . . ?
C7' C8' H8'2 117.0 . . ?
Mo2 C8' H8'2 117.0 . . ?
H8'1 C8' H8'2 114.0 . . ?
C7' C6' Mo2 69.0(2) . . ?
C7' C6' H6'1 116.8 . . ?
Mo2 C6' H6'1 116.8 . . ?
C7' C6' H6'2 116.8 . . ?
Mo2 C6' H6'2 116.8 . . ?
H6'1 C6' H6'2 113.8 . . ?
N10 C10 H10 180.0 . . ?

loop_
_geom_bond_atom_site_label_1
_geom_bond_atom_site_label_2
_geom_bond_distance
_geom_bond_site_symmetry_2
_geom_bond_publ_flag
Mo1 C3 1.934(4) . ?
Mo1 C2 1.949(5) . ?
Mo1 C7 2.219(5) . ?
Mo1 C6 2.316(5) . ?
Mo1 C8 2.355(4) . ?
Mo1 P1 2.5533(12) . ?
Mo1 Cl1 2.5792(11) . ?
Mo1 Cl2 2.6267(14) . ?
Mo2 C5 1.937(4) . ?
Mo2 C4 1.940(4) . ?
Mo2 C7' 2.239(4) . ?
Mo2 C6' 2.317(4) . ?
Mo2 C8' 2.363(4) . ?
Mo2 P2 2.5613(11) . ?
Mo2 Cl1 2.5790(14) . ?
Mo2 Cl2 2.6176(11) . ?
P1 C1 1.828(3) . ?
P1 C11 1.831(4) . ?
P1 C11' 1.836(4) . ?
P2 C21 1.826(4) . ?
P2 C21' 1.836(4) . ?
P2 C1 1.840(3) . ?
O2 C2 1.150(5) . ?
C21 C26 1.392(5) . ?
C21 C22 1.392(5) . ?
C14 C13 1.360(6) . ?
C14 C15 1.396(7) . ?
C14 H14 0.9300 . ?
C11' C16' 1.386(5) . ?
C11' C12' 1.398(5) . ?
C11 C12 1.383(5) . ?
C11 C16 1.386(6) . ?
C5 O5 1.154(5) . ?
C3 O3 1.158(5) . ?
C1 H1A 0.9700 . ?
C1 H1B 0.9700 . ?
C7 C8 1.373(7) . ?
C7 C6 1.388(9) . ?
C7 H7 0.9300 . ?
O4 C4 1.158(5) . ?
C26 C25 1.387(5) . ?
C26 H26 0.9300 . ?
C12 C13 1.398(5) . ?
C12 H12 0.9300 . ?
C26' C21' 1.386(5) . ?
C26' C25' 1.391(6) . ?
C26' H26' 0.9300 . ?
C16' C15' 1.387(5) . ?
C16' H16' 0.9300 . ?
C7' C6' 1.409(7) . ?
C7' C8' 1.412(7) . ?
C7' H7' 0.9300 . ?
C21' C22' 1.391(5) . ?
C22 C23 1.384(5) . ?
C22 H22 0.9300 . ?
C22' C23' 1.380(5) . ?
C22' H22' 0.9300 . ?
C6 H6A 0.9700 . ?
C6 H6B 0.9700 . ?
C23' C24' 1.374(6) . ?
C23' H23' 0.9300 . ?
C13 H13 0.9300 . ?
C15' C14' 1.385(6) . ?
C15' H15' 0.9300 . ?
C25 C24 1.377(6) . ?
C25 H25 0.9300 . ?
C14' C13' 1.375(7) . ?
C14' H14' 0.9300 . ?
C23 C24 1.384(6) . ?
C23 H23 0.9300 . ?
C13' C12' 1.378(6) . ?
C13' H13' 0.9300 . ?
C24 H24 0.9300 . ?
C15 C16 1.383(6) . ?
C15 H15 0.9300 . ?
C12' H12' 0.9300 . ?
C25' C24' 1.375(6) . ?
C25' H25' 0.9300 . ?
C24' H24' 0.9300 . ?
C8 H8A 0.9700 . ?
C8 H8B 0.9700 . ?
C16 H16 0.9300 . ?
C8' H8'1 0.9700 . ?
C8' H8'2 0.9700 . ?
C6' H6'1 0.9700 . ?
C6' H6'2 0.9700 . ?
C10 N10 0.931(9) . ?
C10 H10 0.9300 . ?
